data_4108143
loop_
_publ_author_name
'Bert Mallick'
'Harald Kierspel'
'Anja-Verena Mudring'

_publ_section_title
;
 (CrCl3)3@2[C4mim][OMe]- Molecular Cluster-Type Chromium(III) Chloride
 Stabilized in a Salt Matrix
;
_journal_name_full 'Journal of the American Chemical Society'
_journal_page_first 10068
_journal_page_last 10069
_journal_paper_doi 10.1021/ja803322k
_journal_volume 130
_journal_year 2008
_chemical_formula_sum 'C18 H36 Cl9 Cr3 N4 O2'
_chemical_formula_weight 815.56
_chemical_name_systematic
;
 ?
;
_space_group_IT_number 56
_symmetry_cell_setting orthorhombic
_symmetry_space_group_name_Hall '-P 2ab 2ac'
_symmetry_space_group_name_H-M 'P c c n'
_atom_sites_solution_hydrogens geom
_atom_sites_solution_primary direct
_atom_sites_solution_secondary difmap
_audit_creation_method SHELXL-97
_cell_angle_alpha 90.00
_cell_angle_beta 90.00
_cell_angle_gamma 90.00
_cell_formula_units_Z 4
_cell_length_a 20.517(3)
_cell_length_b 8.353(2)
_cell_length_c 19.928(3)
_cell_measurement_temperature 293(2)
_cell_volume 3415.2(11)
_computing_structure_refinement 'SHELXL-97 (Sheldrick, 1997)'
_diffrn_ambient_temperature 293(2)
_diffrn_measured_fraction_theta_full 1.000
_diffrn_measured_fraction_theta_max 1.000
_diffrn_radiation_monochromator graphite
_diffrn_radiation_source 'fine-focus sealed tube'
_diffrn_radiation_type MoK\a
_diffrn_radiation_wavelength 0.71073
_diffrn_reflns_av_R_equivalents 0.2233
_diffrn_reflns_av_sigmaI/netI 0.1706
_diffrn_reflns_limit_h_max 24
_diffrn_reflns_limit_h_min -24
_diffrn_reflns_limit_k_max 9
_diffrn_reflns_limit_k_min -9
_diffrn_reflns_limit_l_max 23
_diffrn_reflns_limit_l_min -21
_diffrn_reflns_number 25408
_diffrn_reflns_theta_full 25.00
_diffrn_reflns_theta_max 25.00
_diffrn_reflns_theta_min 1.99
_exptl_absorpt_coefficient_mu 1.665
_exptl_crystal_density_diffrn 1.586
_exptl_crystal_F_000 1652
_refine_diff_density_max 0.457
_refine_diff_density_min -0.482
_refine_diff_density_rms 0.087
_refine_ls_extinction_method none
_refine_ls_goodness_of_fit_ref 0.693
_refine_ls_hydrogen_treatment mixed
_refine_ls_matrix_type full
_refine_ls_number_parameters 167
_refine_ls_number_reflns 3015
_refine_ls_number_restraints 0
_refine_ls_restrained_S_all 0.693
_refine_ls_R_factor_all 0.1384
_refine_ls_R_factor_gt 0.0450
_refine_ls_shift/su_max 0.000
_refine_ls_shift/su_mean 0.000
_refine_ls_structure_factor_coef Fsqd
_refine_ls_weighting_details 'calc w=1/[\s^2^(Fo^2^)+(0.0337P)^2^+0.0000P] where P=(Fo^2^+2Fc^2^)/3'
_refine_ls_weighting_scheme calc
_refine_ls_wR_factor_gt 0.0849
_refine_ls_wR_factor_ref 0.1045
_reflns_number_gt 1122
_reflns_number_total 3015
_reflns_threshold_expression >2sigma(I)
_cod_data_source_file ja803322k-file001.cif
_cod_data_source_block abscor
_cod_database_code 4108143

loop_
_symmetry_equiv_pos_as_xyz
'x, y, z'
'-x+1/2, -y+1/2, z'
'x+1/2, -y, -z+1/2'
'-x, y+1/2, -z+1/2'
'-x, -y, -z'
'x-1/2, y-1/2, -z'
'-x-1/2, y, z-1/2'
'x, -y-1/2, z-1/2'

loop_
_atom_site_label
_atom_site_type_symbol
_atom_site_fract_x
_atom_site_fract_y
_atom_site_fract_z
_atom_site_U_iso_or_equiv
_atom_site_adp_type
_atom_site_occupancy
_atom_site_symmetry_multiplicity
_atom_site_calc_flag
_atom_site_refinement_flags
Cr1 Cr 0.18382(5) 0.31928(12) 0.14625(5) 0.0509(3) Uani 1 1 d .
Cr2 Cr 0.2500 0.2500 0.01851(7) 0.0531(4) Uani 1 2 d S
Cl1 Cl 0.2500 0.2500 0.23993(11) 0.0660(7) Uani 1 2 d S
Cl2 Cl 0.14623(9) 0.3650(2) 0.03596(8) 0.0663(5) Uani 1 1 d .
Cl3 Cl 0.09257(9) 0.1941(2) 0.18123(9) 0.0716(5) Uani 1 1 d .
Cl4 Cl 0.15751(10) 0.5643(2) 0.18664(10) 0.0815(6) Uani 1 1 d .
Cl5 Cl 0.21499(11) 0.0703(3) -0.05883(9) 0.0830(6) Uani 1 1 d .
N1 N 0.1236(4) -0.0473(10) 0.3294(3) 0.081(2) Uani 1 1 d .
N2 N 0.0604(4) 0.1548(11) 0.3460(3) 0.085(2) Uani 1 1 d .
C1 C 0.1818(5) -0.1453(11) 0.3249(4) 0.111(3) Uani 1 1 d .
H1A H 0.1978 -0.1674 0.3692 0.166 Uiso 1 1 calc R
H1B H 0.2146 -0.0891 0.2999 0.166 Uiso 1 1 calc R
H1C H 0.1716 -0.2441 0.3027 0.166 Uiso 1 1 calc R
C2 C 0.0616(6) -0.0980(13) 0.3138(4) 0.097(3) Uani 1 1 d .
H2 H 0.0492 -0.1989 0.2987 0.116 Uiso 1 1 calc R
C3 C 0.0224(5) 0.0303(14) 0.3249(4) 0.084(3) Uani 1 1 d .
H3 H -0.0226 0.0330 0.3191 0.101 Uiso 1 1 calc R
C4 C 0.1195(5) 0.1064(12) 0.3479(4) 0.082(3) Uani 1 1 d .
H4 H 0.1548 0.1695 0.3604 0.098 Uiso 1 1 calc R
C5 C 0.0402(5) 0.3135(12) 0.3583(5) 0.106(3) Uani 1 1 d .
H5A H 0.0210 0.3563 0.3176 0.128 Uiso 1 1 calc R
H5B H 0.0783 0.3776 0.3688 0.128 Uiso 1 1 calc R
C6 C -0.0070(7) 0.3299(12) 0.4133(6) 0.176(6) Uani 1 1 d .
H6A H 0.0050 0.4302 0.4344 0.211 Uiso 1 1 calc R
H6B H -0.0478 0.3514 0.3904 0.211 Uiso 1 1 calc R
C7 C -0.0246(6) 0.2370(13) 0.4647(6) 0.150(5) Uani 1 1 d .
H7A H 0.0161 0.2113 0.4871 0.181 Uiso 1 1 calc R
H7B H -0.0390 0.1381 0.4440 0.181 Uiso 1 1 calc R
C8 C -0.0707(6) 0.2634(12) 0.5194(5) 0.142(4) Uani 1 1 d .
H8A H -0.0765 0.3763 0.5262 0.213 Uiso 1 1 calc R
H8B H -0.0542 0.2155 0.5598 0.213 Uiso 1 1 calc R
H8C H -0.1119 0.2156 0.5081 0.213 Uiso 1 1 calc R
C9 C 0.2007(4) -0.0376(8) 0.1028(4) 0.069(2) Uani 1 1 d .
H9A H 0.1950 -0.0752 0.1480 0.104 Uiso 1 1 calc R
H9B H 0.2299 -0.1077 0.0793 0.104 Uiso 1 1 calc R
H9C H 0.1593 -0.0361 0.0804 0.104 Uiso 1 1 calc R
O1 O 0.22780(19) 0.1237(4) 0.10400(17) 0.0442(11) Uani 1 1 d .

loop_
_atom_site_aniso_label
_atom_site_aniso_U_11
_atom_site_aniso_U_22
_atom_site_aniso_U_33
_atom_site_aniso_U_23
_atom_site_aniso_U_13
_atom_site_aniso_U_12
Cr1 0.0457(6) 0.0607(6) 0.0464(6) -0.0057(5) -0.0003(5) 0.0051(6)
Cr2 0.0546(10) 0.0629(10) 0.0417(8) 0.000 0.000 0.0068(8)
Cl1 0.0565(17) 0.0992(19) 0.0423(13) 0.000 0.000 0.0002(14)
Cl2 0.0596(12) 0.0830(13) 0.0562(11) 0.0003(9) -0.0101(9) 0.0155(10)
Cl3 0.0538(12) 0.0944(14) 0.0665(12) -0.0014(10) 0.0103(10) -0.0038(11)
Cl4 0.0735(15) 0.0753(13) 0.0957(15) -0.0307(11) -0.0002(12) 0.0134(11)
Cl5 0.0888(16) 0.1014(16) 0.0587(11) -0.0251(11) -0.0025(11) -0.0023(13)
N1 0.077(6) 0.110(6) 0.056(4) -0.004(4) 0.000(4) -0.006(5)
N2 0.080(6) 0.108(7) 0.068(5) 0.004(5) 0.014(4) -0.013(6)
C1 0.109(8) 0.125(8) 0.100(7) -0.030(6) 0.003(6) -0.001(7)
C2 0.096(8) 0.125(9) 0.070(6) 0.000(6) -0.003(6) -0.043(7)
C3 0.079(7) 0.106(8) 0.067(6) 0.005(5) 0.005(5) -0.009(7)
C4 0.100(8) 0.089(7) 0.056(5) -0.010(5) 0.020(5) -0.009(6)
C5 0.140(9) 0.098(7) 0.081(6) 0.027(6) 0.016(6) 0.014(7)
C6 0.258(17) 0.085(8) 0.185(12) 0.043(8) 0.116(12) 0.046(10)
C7 0.167(12) 0.145(10) 0.140(10) 0.059(8) 0.041(9) 0.057(9)
C8 0.151(11) 0.161(10) 0.115(8) -0.020(8) 0.039(8) 0.030(8)
C9 0.069(6) 0.060(5) 0.079(5) -0.004(4) 0.000(4) -0.012(4)
O1 0.048(3) 0.045(2) 0.040(2) 0.0014(18) 0.002(2) -0.003(2)

loop_
_atom_type_symbol
_atom_type_description
_atom_type_scat_dispersion_real
_atom_type_scat_dispersion_imag
_atom_type_scat_source
C C 0.0033 0.0016 'International Tables Vol C Tables 4.2.6.8 and 6.1.1.4'
H H 0.0000 0.0000 'International Tables Vol C Tables 4.2.6.8 and 6.1.1.4'
N N 0.0061 0.0033 'International Tables Vol C Tables 4.2.6.8 and 6.1.1.4'
Cl Cl 0.1484 0.1585 'International Tables Vol C Tables 4.2.6.8 and 6.1.1.4'
Cr Cr 0.3209 0.6236 'International Tables Vol C Tables 4.2.6.8 and 6.1.1.4'
O O 0.0106 0.0060 'International Tables Vol C Tables 4.2.6.8 and 6.1.1.4'

loop_
_geom_angle_atom_site_label_1
_geom_angle_atom_site_label_2
_geom_angle_atom_site_label_3
_geom_angle
_geom_angle_site_symmetry_1
_geom_angle_site_symmetry_3
O1 Cr1 O1 68.13(18) . 2
O1 Cr1 Cl3 97.06(12) . .
O1 Cr1 Cl3 165.16(12) 2 .
O1 Cr1 Cl4 166.50(13) . .
O1 Cr1 Cl4 98.42(12) 2 .
Cl3 Cr1 Cl4 96.40(8) . .
O1 Cr1 Cl2 83.69(11) . .
O1 Cr1 Cl2 82.49(11) 2 .
Cl3 Cr1 Cl2 95.26(7) . .
Cl4 Cr1 Cl2 96.13(8) . .
O1 Cr1 Cl1 82.94(11) . .
O1 Cr1 Cl1 82.78(11) 2 .
Cl3 Cr1 Cl1 96.80(6) . .
Cl4 Cr1 Cl1 94.42(7) . .
Cl2 Cr1 Cl1 162.98(7) . .
O1 Cr1 Cr2 44.27(10) . .
O1 Cr1 Cr2 44.28(10) 2 .
Cl3 Cr1 Cr2 124.01(6) . .
Cl4 Cr1 Cr2 126.53(7) . .
Cl2 Cr1 Cr2 51.47(5) . .
Cl1 Cr1 Cr2 111.56(5) . .
O1 Cr1 Cr1 44.09(11) . 2
O1 Cr1 Cr1 43.88(11) 2 2
Cl3 Cr1 Cr1 125.58(7) . 2
Cl4 Cr1 Cr1 125.00(8) . 2
Cl2 Cr1 Cr1 111.35(5) . 2
Cl1 Cr1 Cr1 51.67(4) . 2
Cr2 Cr1 Cr1 59.89(2) . 2
O1 Cr2 O1 68.0(2) 2 .
O1 Cr2 Cl5 166.73(12) 2 .
O1 Cr2 Cl5 98.82(12) . .
O1 Cr2 Cl5 98.82(12) 2 2
O1 Cr2 Cl5 166.73(12) . 2
Cl5 Cr2 Cl5 94.39(12) . 2
O1 Cr2 Cl2 83.51(12) 2 2
O1 Cr2 Cl2 82.47(12) . 2
Cl5 Cr2 Cl2 96.68(7) . 2
Cl5 Cr2 Cl2 94.81(7) 2 2
O1 Cr2 Cl2 82.47(12) 2 .
O1 Cr2 Cl2 83.51(12) . .
Cl5 Cr2 Cl2 94.81(7) . .
Cl5 Cr2 Cl2 96.68(7) 2 .
Cl2 Cr2 Cl2 163.07(10) 2 .
O1 Cr2 Cr1 44.07(11) 2 2
O1 Cr2 Cr1 44.28(11) . 2
Cl5 Cr2 Cr1 127.14(6) . 2
Cl5 Cr2 Cr1 124.88(6) 2 2
Cl2 Cr2 Cr1 51.43(5) 2 2
Cl2 Cr2 Cr1 111.63(6) . 2
O1 Cr2 Cr1 44.28(11) 2 .
O1 Cr2 Cr1 44.07(11) . .
Cl5 Cr2 Cr1 124.88(6) . .
Cl5 Cr2 Cr1 127.14(6) 2 .
Cl2 Cr2 Cr1 111.63(6) 2 .
Cl2 Cr2 Cr1 51.43(5) . .
Cr1 Cr2 Cr1 60.21(5) 2 .
Cr1 Cl1 Cr1 76.67(8) 2 .
Cr1 Cl2 Cr2 77.10(6) . .
C4 N1 C2 107.4(9) . .
C4 N1 C1 127.6(9) . .
C2 N1 C1 125.0(9) . .
C4 N2 C3 108.1(9) . .
C4 N2 C5 124.8(9) . .
C3 N2 C5 126.9(10) . .
C3 C2 N1 105.6(9) . .
C2 C3 N2 108.1(10) . .
N2 C4 N1 110.8(9) . .
N2 C5 C6 114.3(8) . .
C7 C6 C5 134.1(10) . .
C6 C7 C8 131.3(10) . .
C9 O1 Cr1 125.2(4) . .
C9 O1 Cr2 123.1(3) . .
Cr1 O1 Cr2 91.66(15) . .
C9 O1 Cr1 123.9(4) . 2
Cr1 O1 Cr1 92.04(15) . 2
Cr2 O1 Cr1 91.44(15) . 2

loop_
_geom_bond_atom_site_label_1
_geom_bond_atom_site_label_2
_geom_bond_distance
_geom_bond_site_symmetry_2
Cr1 O1 2.048(4) .
Cr1 O1 2.055(4) 2
Cr1 Cl3 2.255(2) .
Cr1 Cl4 2.264(2) .
Cr1 Cl2 2.3604(19) .
Cr1 Cl1 2.380(2) .
Cr1 Cr2 2.9426(15) .
Cr1 Cr1 2.952(2) 2
Cr2 O1 2.055(4) 2
Cr2 O1 2.055(4) .
Cr2 Cl5 2.268(2) .
Cr2 Cl5 2.268(2) 2
Cr2 Cl2 2.3615(18) 2
Cr2 Cl2 2.3615(18) .
Cr2 Cr1 2.9426(15) 2
Cl1 Cr1 2.380(2) 2
N1 C4 1.339(9) .
N1 C2 1.376(10) .
N1 C1 1.450(10) .
N2 C4 1.278(10) .
N2 C3 1.367(10) .
N2 C5 1.410(10) .
C2 C3 1.359(12) .
C5 C6 1.469(12) .
C6 C7 1.336(12) .
C7 C8 1.460(12) .
C9 O1 1.457(7) .
O1 Cr1 2.055(4) 2
